data_4121893
loop_
_publ_author_name
'Kim, Sunghee'
'Ginsbach, Jake W.'
'Billah, A. Imtiaz'
'Siegler, Maxime A.'
'Moore, Cathy D.'
'Solomon, Edward I.'
'Karlin, Kenneth D.'

_publ_section_title
;
 Tuning of the Copper-Thioether Bond in Tetradentate N3S(thioether)
 Ligands; O-O Bond Reductive Cleavage via a
 [Cu(II)2(\m-1,2-peroxo)](2+)/[Cu(III)2(\m-oxo)2](2+) Equilibrium.
;
_journal_issue 22
_journal_name_full 'Journal of the American Chemical Society'
_journal_page_first 8063
_journal_paper_doi 10.1021/ja502974c
_journal_volume 136
_journal_year 2014
_chemical_formula_moiety 'C22 H33 Cl Cu N3 O6 S, Cl O4'
_chemical_formula_sum 'C22 H33 Cl2 Cu N3 O10 S'
_chemical_formula_weight 666.01
_chemical_name_systematic
; 
 ? 
;
_space_group_IT_number 2
_symmetry_cell_setting triclinic
_symmetry_space_group_name_Hall '-P 1'
_symmetry_space_group_name_H-M 'P -1'
_atom_sites_solution_hydrogens difmap
_atom_sites_solution_primary direct
_atom_sites_solution_secondary difmap
_audit_creation_method SHELXL-97
_cell_angle_alpha 93.826(3)
_cell_angle_beta 95.153(2)
_cell_angle_gamma 99.590(3)
_cell_formula_units_Z 2
_cell_length_a 8.5031(2)
_cell_length_b 9.9656(3)
_cell_length_c 16.9854(5)
_cell_measurement_reflns_used 9489
_cell_measurement_temperature 150(2)
_cell_measurement_theta_max 27.62
_cell_measurement_theta_min 2.08
_cell_volume 1408.57(7)
_computing_cell_refinement
;
CrysAlisPro, Agilent Technologies,
Version 1.171.35.11 (release 16-05-2011 CrysAlis171 .NET)
(compiled May 16 2011,17:55:39)
;
_computing_data_collection
;
CrysAlisPro, Agilent Technologies,
Version 1.171.35.11 (release 16-05-2011 CrysAlis171 .NET)
(compiled May 16 2011,17:55:39)
;
_computing_data_reduction
;
CrysAlisPro, Agilent Technologies,
Version 1.171.35.11 (release 16-05-2011 CrysAlis171 .NET)
(compiled May 16 2011,17:55:39)
;
_computing_molecular_graphics 'SHELXTL v6.10 (Sheldrick, 2008)'
_computing_publication_material 'SHELXTL v6.10 (Sheldrick, 2008)'
_computing_structure_refinement 'SHELXL-97 (Sheldrick, 2008)'
_computing_structure_solution 'SHELXS-97 (Sheldrick, 2008)'
_diffrn_ambient_temperature 150(2)
_diffrn_detector_area_resol_mean 15.989
_diffrn_measured_fraction_theta_full 1.000
_diffrn_measured_fraction_theta_max 1.000
_diffrn_measurement_device_type 'Goniometer KM4/Xcalibur, detector: Sapphire3'
_diffrn_measurement_method '\w scans'
_diffrn_radiation_monochromator graphite
_diffrn_radiation_source 'Enhance (Mo) X-ray Source'
_diffrn_radiation_type MoK\a
_diffrn_radiation_wavelength 0.71073
_diffrn_reflns_av_R_equivalents 0.0255
_diffrn_reflns_av_sigmaI/netI 0.0242
_diffrn_reflns_limit_h_max 11
_diffrn_reflns_limit_h_min -11
_diffrn_reflns_limit_k_max 12
_diffrn_reflns_limit_k_min -12
_diffrn_reflns_limit_l_max 22
_diffrn_reflns_limit_l_min -22
_diffrn_reflns_number 19209
_diffrn_reflns_theta_full 27.50
_diffrn_reflns_theta_max 27.50
_diffrn_reflns_theta_min 2.32
_exptl_absorpt_coefficient_mu 1.097
_exptl_absorpt_correction_T_max 0.860
_exptl_absorpt_correction_T_min 0.605
_exptl_absorpt_correction_type analytical
_exptl_absorpt_process_details
;
CrysAlisPro, Agilent Technologies,
Version 1.171.35.11 (release 16-05-2011 CrysAlis171 .NET)
(compiled May 16 2011,17:55:39)
Analytical numeric absorption correction using a multifaceted crystal
            model based on expressions derived by R.C. Clark & J.S. Reid.
(Clark, R. C. & Reid, J. S. (1995). Acta Cryst. A51, 887-897)
;
_exptl_crystal_colour blue
_exptl_crystal_density_diffrn 1.570
_exptl_crystal_density_method 'not measured'
_exptl_crystal_description block
_exptl_crystal_F_000 690
_exptl_crystal_size_max 0.59
_exptl_crystal_size_mid 0.47
_exptl_crystal_size_min 0.15
_refine_diff_density_max 0.660
_refine_diff_density_min -0.539
_refine_diff_density_rms 0.076
_refine_ls_extinction_method none
_refine_ls_goodness_of_fit_ref 1.058
_refine_ls_hydrogen_treatment constr
_refine_ls_matrix_type full
_refine_ls_number_parameters 358
_refine_ls_number_reflns 6467
_refine_ls_number_restraints 0
_refine_ls_restrained_S_all 1.058
_refine_ls_R_factor_all 0.0310
_refine_ls_R_factor_gt 0.0276
_refine_ls_shift/su_max 0.001
_refine_ls_shift/su_mean 0.000
_refine_ls_structure_factor_coef Fsqd
_refine_ls_weighting_details 'calc w=1/[\s^2^(Fo^2^)+(0.0347P)^2^+0.8853P] where P=(Fo^2^+2Fc^2^)/3'
_refine_ls_weighting_scheme calc
_refine_ls_wR_factor_gt 0.0720
_refine_ls_wR_factor_ref 0.0733
_reflns_number_gt 5847
_reflns_number_total 6467
_reflns_threshold_expression I>2\s(I)
_cod_data_source_file ja502974c_si_003.cif
_cod_data_source_block 1a
_cod_depositor_comments 'Adding full bibliography for 4121890--4121895.cif.'
_cod_database_code 4121893

loop_
_symmetry_equiv_pos_as_xyz
'x, y, z'
'-x, -y, -z'

loop_
_atom_site_label
_atom_site_type_symbol
_atom_site_fract_x
_atom_site_fract_y
_atom_site_fract_z
_atom_site_U_iso_or_equiv
_atom_site_adp_type
_atom_site_occupancy
_atom_site_symmetry_multiplicity
_atom_site_calc_flag
_atom_site_refinement_flags
Cu1 Cu 0.64126(2) 0.911562(18) 0.209432(11) 0.01384(6) Uani 1 1 d .
S2 S 0.91633(5) 1.04094(4) 0.19000(2) 0.02097(9) Uani 1 1 d .
C1 C 0.72109(19) 0.62718(16) 0.19519(9) 0.0177(3) Uani 1 1 d .
H1 H 0.7182 0.6343 0.1396 0.021 Uiso 1 1 calc R
C2 C 0.76552(19) 0.51237(16) 0.22539(10) 0.0175(3) Uani 1 1 d .
C3 C 0.76634(19) 0.50453(15) 0.30732(9) 0.0164(3) Uani 1 1 d .
C4 C 0.71467(19) 0.60433(16) 0.35550(9) 0.0159(3) Uani 1 1 d .
C5 C 0.67658(18) 0.71723(15) 0.31907(9) 0.0152(3) Uani 1 1 d .
C6 C 0.6271(2) 0.83622(16) 0.36377(9) 0.0184(3) Uani 1 1 d .
H6A H 0.5087 0.8239 0.3611 0.022 Uiso 1 1 calc R
H6B H 0.6706 0.8425 0.4202 0.022 Uiso 1 1 calc R
C7 C 0.60852(19) 1.07721(16) 0.35305(9) 0.0163(3) Uani 1 1 d .
H7A H 0.6898 1.1555 0.3771 0.020 Uiso 1 1 calc R
H7B H 0.5378 1.0471 0.3941 0.020 Uiso 1 1 calc R
C8 C 0.51020(18) 1.12233(15) 0.28471(9) 0.0140(3) Uani 1 1 d .
C9 C 0.41518(18) 1.22133(15) 0.29812(9) 0.0146(3) Uani 1 1 d .
C10 C 0.33439(18) 1.26436(15) 0.23181(9) 0.0158(3) Uani 1 1 d .
C11 C 0.34895(19) 1.20972(17) 0.15512(9) 0.0178(3) Uani 1 1 d .
C12 C 0.44349(19) 1.11043(16) 0.14877(9) 0.0174(3) Uani 1 1 d .
H12 H 0.4536 1.0709 0.0974 0.021 Uiso 1 1 calc R
C13 C 0.8119(2) 0.40146(18) 0.17249(11) 0.0251(4) Uani 1 1 d .
H13A H 0.7373 0.3160 0.1750 0.038 Uiso 1 1 calc R
H13B H 0.9210 0.3890 0.1902 0.038 Uiso 1 1 calc R
H13C H 0.8077 0.4272 0.1177 0.038 Uiso 1 1 calc R
C14 C 0.9683(2) 0.42844(19) 0.38776(11) 0.0256(4) Uani 1 1 d .
H14A H 1.0553 0.4303 0.3535 0.038 Uiso 1 1 calc R
H14B H 0.9763 0.3596 0.4258 0.038 Uiso 1 1 calc R
H14C H 0.9766 0.5184 0.4165 0.038 Uiso 1 1 calc R
C15 C 0.6983(2) 0.59186(17) 0.44226(10) 0.0201(3) Uani 1 1 d .
H15A H 0.7100 0.4995 0.4554 0.030 Uiso 1 1 calc R
H15B H 0.5925 0.6093 0.4541 0.030 Uiso 1 1 calc R
H15C H 0.7817 0.6586 0.4739 0.030 Uiso 1 1 calc R
C16 C 0.3992(2) 1.27668(17) 0.38088(10) 0.0198(3) Uani 1 1 d .
H16A H 0.3333 1.2069 0.4076 0.030 Uiso 1 1 calc R
H16B H 0.3481 1.3577 0.3787 0.030 Uiso 1 1 calc R
H16C H 0.5058 1.3015 0.4104 0.030 Uiso 1 1 calc R
C17 C 0.2925(3) 1.49288(19) 0.22720(16) 0.0402(5) Uani 1 1 d .
H17A H 0.2122 1.5503 0.2373 0.060 Uiso 0.50 1 calc PR
H17B H 0.3142 1.4944 0.1715 0.060 Uiso 0.50 1 calc PR
H17C H 0.3917 1.5279 0.2616 0.060 Uiso 0.50 1 calc PR
H17D H 0.3999 1.4981 0.2096 0.060 Uiso 0.50 1 calc PR
H17E H 0.2979 1.5540 0.2754 0.060 Uiso 0.50 1 calc PR
H17F H 0.2204 1.5205 0.1854 0.060 Uiso 0.50 1 calc PR
C18 C 0.2606(2) 1.2512(2) 0.08271(10) 0.0271(4) Uani 1 1 d .
H18A H 0.2634 1.1854 0.0375 0.041 Uiso 1 1 calc R
H18B H 0.3118 1.3422 0.0710 0.041 Uiso 1 1 calc R
H18C H 0.1490 1.2529 0.0923 0.041 Uiso 1 1 calc R
C19 C 0.86784(19) 0.99694(16) 0.34770(9) 0.0177(3) Uani 1 1 d .
H19A H 0.9135 0.9120 0.3433 0.021 Uiso 1 1 calc R
H19B H 0.8907 1.0361 0.4035 0.021 Uiso 1 1 calc R
C20 C 0.9491(2) 1.09761(18) 0.29443(10) 0.0229(3) Uani 1 1 d .
H20A H 1.0658 1.1155 0.3108 0.027 Uiso 1 1 calc R
H20B H 0.9095 1.1850 0.3025 0.027 Uiso 1 1 calc R
C21 C 1.0365(2) 0.90742(19) 0.18108(10) 0.0237(3) Uani 1 1 d .
H21A H 1.1516 0.9460 0.1944 0.028 Uiso 1 1 calc R
H21B H 1.0054 0.8367 0.2177 0.028 Uiso 1 1 calc R
C22 C 1.0060(2) 0.8461(2) 0.09587(12) 0.0348(5) Uani 1 1 d .
H22A H 0.8904 0.8187 0.0814 0.052 Uiso 1 1 calc R
H22B H 1.0583 0.7659 0.0903 0.052 Uiso 1 1 calc R
H22C H 1.0497 0.9140 0.0608 0.052 Uiso 1 1 calc R
N1 N 0.68156(16) 0.72965(13) 0.24085(8) 0.0158(3) Uani 1 1 d .
N2 N 0.69077(15) 0.96301(13) 0.32710(7) 0.0138(2) Uani 1 1 d .
N3 N 0.52229(16) 1.06681(13) 0.21199(8) 0.0150(3) Uani 1 1 d .
O1 O 0.81595(15) 0.39472(11) 0.33983(7) 0.0214(2) Uani 1 1 d .
O2 O 0.23311(14) 1.35572(12) 0.24358(7) 0.0196(2) Uani 1 1 d .
Cl1 Cl 0.42408(5) 0.76108(4) 0.07038(2) 0.02039(9) Uani 1 1 d .
O3 O 0.58475(14) 0.84870(12) 0.09387(7) 0.0192(2) Uani 1 1 d .
O4 O 0.33959(15) 0.75670(14) 0.13990(8) 0.0273(3) Uani 1 1 d .
O5 O 0.44937(19) 0.62863(15) 0.04373(10) 0.0409(4) Uani 1 1 d .
O6 O 0.34497(17) 0.82376(16) 0.00904(8) 0.0341(3) Uani 1 1 d .
Cl2 Cl 0.79636(5) 1.18595(5) 0.56889(2) 0.02488(10) Uani 1 1 d .
O7 O 0.7147(2) 1.04918(18) 0.54624(13) 0.0624(5) Uani 1 1 d .
O8 O 0.8230(3) 1.2080(3) 0.65218(10) 0.0764(7) Uani 1 1 d .
O9 O 0.69911(19) 1.27896(18) 0.53878(10) 0.0456(4) Uani 1 1 d .
O10 O 0.94509(18) 1.20433(16) 0.53462(10) 0.0415(4) Uani 1 1 d .

loop_
_atom_site_aniso_label
_atom_site_aniso_U_11
_atom_site_aniso_U_22
_atom_site_aniso_U_33
_atom_site_aniso_U_23
_atom_site_aniso_U_13
_atom_site_aniso_U_12
Cu1 0.01656(10) 0.01391(10) 0.01216(10) 0.00054(7) 0.00219(7) 0.00572(7)
S2 0.0193(2) 0.0227(2) 0.0224(2) 0.00598(16) 0.00646(15) 0.00416(16)
C1 0.0216(8) 0.0175(7) 0.0148(7) 0.0000(6) 0.0040(6) 0.0049(6)
C2 0.0179(7) 0.0154(7) 0.0190(8) -0.0017(6) 0.0014(6) 0.0037(6)
C3 0.0167(7) 0.0117(7) 0.0203(8) 0.0021(6) 0.0000(6) 0.0017(6)
C4 0.0165(7) 0.0143(7) 0.0160(7) 0.0010(6) 0.0018(6) 0.0006(6)
C5 0.0163(7) 0.0132(7) 0.0159(7) 0.0005(6) 0.0032(6) 0.0013(6)
C6 0.0268(8) 0.0142(7) 0.0163(7) 0.0022(6) 0.0091(6) 0.0052(6)
C7 0.0206(8) 0.0149(7) 0.0149(7) -0.0008(6) 0.0016(6) 0.0081(6)
C8 0.0152(7) 0.0124(7) 0.0148(7) 0.0017(5) 0.0032(5) 0.0019(5)
C9 0.0145(7) 0.0141(7) 0.0155(7) 0.0009(6) 0.0032(6) 0.0024(6)
C10 0.0148(7) 0.0142(7) 0.0195(7) 0.0034(6) 0.0044(6) 0.0035(6)
C11 0.0185(8) 0.0193(7) 0.0166(7) 0.0050(6) 0.0026(6) 0.0045(6)
C12 0.0200(8) 0.0197(7) 0.0135(7) 0.0026(6) 0.0038(6) 0.0047(6)
C13 0.0333(10) 0.0202(8) 0.0236(9) -0.0028(7) 0.0040(7) 0.0110(7)
C14 0.0273(9) 0.0248(9) 0.0252(9) 0.0006(7) -0.0045(7) 0.0099(7)
C15 0.0259(8) 0.0177(7) 0.0175(8) 0.0046(6) 0.0045(6) 0.0038(6)
C16 0.0237(8) 0.0191(8) 0.0181(8) -0.0012(6) 0.0024(6) 0.0090(6)
C17 0.0336(11) 0.0173(9) 0.0741(16) 0.0091(9) 0.0189(11) 0.0077(8)
C18 0.0314(10) 0.0368(10) 0.0171(8) 0.0064(7) 0.0012(7) 0.0167(8)
C19 0.0161(7) 0.0194(7) 0.0175(7) -0.0003(6) -0.0005(6) 0.0050(6)
C20 0.0210(8) 0.0195(8) 0.0264(9) -0.0023(7) 0.0044(7) -0.0009(6)
C21 0.0161(8) 0.0314(9) 0.0245(9) 0.0002(7) 0.0023(6) 0.0071(7)
C22 0.0255(10) 0.0543(13) 0.0258(10) -0.0058(9) 0.0036(7) 0.0138(9)
N1 0.0186(6) 0.0146(6) 0.0149(6) 0.0010(5) 0.0035(5) 0.0043(5)
N2 0.0159(6) 0.0121(6) 0.0142(6) 0.0013(5) 0.0023(5) 0.0045(5)
N3 0.0164(6) 0.0151(6) 0.0145(6) 0.0022(5) 0.0034(5) 0.0041(5)
O1 0.0273(6) 0.0127(5) 0.0235(6) 0.0017(4) -0.0044(5) 0.0053(5)
O2 0.0192(6) 0.0172(5) 0.0255(6) 0.0054(5) 0.0063(5) 0.0087(4)
Cl1 0.01987(19) 0.02266(19) 0.01829(18) -0.00102(15) 0.00086(14) 0.00432(15)
O3 0.0183(6) 0.0232(6) 0.0156(5) -0.0008(4) 0.0028(4) 0.0024(5)
O4 0.0226(6) 0.0350(7) 0.0263(7) 0.0100(5) 0.0077(5) 0.0050(5)
O5 0.0405(8) 0.0257(7) 0.0533(10) -0.0159(7) 0.0016(7) 0.0058(6)
O6 0.0290(7) 0.0521(9) 0.0211(6) 0.0098(6) -0.0046(5) 0.0078(6)
Cl2 0.0229(2) 0.0314(2) 0.0225(2) 0.00873(16) 0.00359(15) 0.00746(17)
O7 0.0540(11) 0.0357(9) 0.0947(16) 0.0129(10) 0.0207(10) -0.0106(8)
O8 0.1020(17) 0.1248(19) 0.0184(8) 0.0037(10) -0.0015(9) 0.0711(15)
O9 0.0379(9) 0.0541(10) 0.0514(10) 0.0228(8) 0.0014(7) 0.0218(8)
O10 0.0272(7) 0.0435(9) 0.0564(10) 0.0122(7) 0.0157(7) 0.0041(6)

loop_
_atom_type_symbol
_atom_type_description
_atom_type_scat_dispersion_real
_atom_type_scat_dispersion_imag
_atom_type_scat_source
C C 0.0033 0.0016 'International Tables Vol C Tables 4.2.6.8 and 6.1.1.4'
H H 0.0000 0.0000 'International Tables Vol C Tables 4.2.6.8 and 6.1.1.4'
N N 0.0061 0.0033 'International Tables Vol C Tables 4.2.6.8 and 6.1.1.4'
O O 0.0106 0.0060 'International Tables Vol C Tables 4.2.6.8 and 6.1.1.4'
S S 0.1246 0.1234 'International Tables Vol C Tables 4.2.6.8 and 6.1.1.4'
Cl Cl 0.1484 0.1585 'International Tables Vol C Tables 4.2.6.8 and 6.1.1.4'
Cu Cu 0.3201 1.2651 'International Tables Vol C Tables 4.2.6.8 and 6.1.1.4'

loop_
_geom_angle_atom_site_label_1
_geom_angle_atom_site_label_2
_geom_angle_atom_site_label_3
_geom_angle
N3 Cu1 N1 152.73(5)
N3 Cu1 O3 97.52(5)
N1 Cu1 O3 94.53(5)
N3 Cu1 N2 84.21(5)
N1 Cu1 N2 82.58(5)
O3 Cu1 N2 176.36(5)
N3 Cu1 S2 98.91(4)
N1 Cu1 S2 104.48(4)
O3 Cu1 S2 94.31(3)
N2 Cu1 S2 88.57(4)
C20 S2 C21 103.51(8)
C20 S2 Cu1 90.12(6)
C21 S2 Cu1 103.44(6)
N1 C1 C2 123.04(15)
N1 C1 H1 118.5
C2 C1 H1 118.5
C1 C2 C3 116.93(14)
C1 C2 C13 121.34(15)
C3 C2 C13 121.72(15)
O1 C3 C4 120.05(14)
O1 C3 C2 118.57(14)
C4 C3 C2 121.37(14)
C5 C4 C3 116.60(14)
C5 C4 C15 120.72(14)
C3 C4 C15 122.68(14)
N1 C5 C4 122.85(14)
N1 C5 C6 114.31(13)
C4 C5 C6 122.84(14)
N2 C6 C5 108.32(12)
N2 C6 H6A 110.0
C5 C6 H6A 110.0
N2 C6 H6B 110.0
C5 C6 H6B 110.0
H6A C6 H6B 108.4
N2 C7 C8 111.66(12)
N2 C7 H7A 109.3
C8 C7 H7A 109.3
N2 C7 H7B 109.3
C8 C7 H7B 109.3
H7A C7 H7B 107.9
N3 C8 C9 122.49(14)
N3 C8 C7 117.34(13)
C9 C8 C7 120.14(13)
C8 C9 C10 117.27(14)
C8 C9 C16 120.86(14)
C10 C9 C16 121.87(14)
O2 C10 C9 118.42(14)
O2 C10 C11 120.54(14)
C9 C10 C11 120.94(14)
C12 C11 C10 116.97(14)
C12 C11 C18 120.66(15)
C10 C11 C18 122.30(15)
N3 C12 C11 123.17(14)
N3 C12 H12 118.4
C11 C12 H12 118.4
C2 C13 H13A 109.5
C2 C13 H13B 109.5
H13A C13 H13B 109.5
C2 C13 H13C 109.5
H13A C13 H13C 109.5
H13B C13 H13C 109.5
O1 C14 H14A 109.5
O1 C14 H14B 109.5
H14A C14 H14B 109.5
O1 C14 H14C 109.5
H14A C14 H14C 109.5
H14B C14 H14C 109.5
C4 C15 H15A 109.5
C4 C15 H15B 109.5
H15A C15 H15B 109.5
C4 C15 H15C 109.5
H15A C15 H15C 109.5
H15B C15 H15C 109.5
C9 C16 H16A 109.5
C9 C16 H16B 109.5
H16A C16 H16B 109.5
C9 C16 H16C 109.5
H16A C16 H16C 109.5
H16B C16 H16C 109.5
O2 C17 H17A 109.5
O2 C17 H17B 109.5
H17A C17 H17B 109.5
O2 C17 H17C 109.5
H17A C17 H17C 109.5
H17B C17 H17C 109.5
O2 C17 H17D 109.5
H17A C17 H17D 141.1
H17B C17 H17D 56.3
H17C C17 H17D 56.3
O2 C17 H17E 109.5
H17A C17 H17E 56.3
H17B C17 H17E 141.1
H17C C17 H17E 56.3
H17D C17 H17E 109.5
O2 C17 H17F 109.5
H17A C17 H17F 56.3
H17B C17 H17F 56.3
H17C C17 H17F 141.1
H17D C17 H17F 109.5
H17E C17 H17F 109.5
C11 C18 H18A 109.5
C11 C18 H18B 109.5
H18A C18 H18B 109.5
C11 C18 H18C 109.5
H18A C18 H18C 109.5
H18B C18 H18C 109.5
N2 C19 C20 112.59(13)
N2 C19 H19A 109.1
C20 C19 H19A 109.1
N2 C19 H19B 109.1
C20 C19 H19B 109.1
H19A C19 H19B 107.8
C19 C20 S2 114.31(12)
C19 C20 H20A 108.7
S2 C20 H20A 108.7
C19 C20 H20B 108.7
S2 C20 H20B 108.7
H20A C20 H20B 107.6
C22 C21 S2 107.11(13)
C22 C21 H21A 110.3
S2 C21 H21A 110.3
C22 C21 H21B 110.3
S2 C21 H21B 110.3
H21A C21 H21B 108.5
C21 C22 H22A 109.5
C21 C22 H22B 109.5
H22A C22 H22B 109.5
C21 C22 H22C 109.5
H22A C22 H22C 109.5
H22B C22 H22C 109.5
C5 N1 C1 118.95(13)
C5 N1 Cu1 112.73(10)
C1 N1 Cu1 128.18(11)
C6 N2 C19 109.16(12)
C6 N2 C7 110.50(12)
C19 N2 C7 111.99(12)
C6 N2 Cu1 103.96(9)
C19 N2 Cu1 109.68(9)
C7 N2 Cu1 111.23(9)
C8 N3 C12 119.12(13)
C8 N3 Cu1 114.85(10)
C12 N3 Cu1 125.74(11)
C3 O1 C14 113.67(12)
C10 O2 C17 115.42(13)
O5 Cl1 O6 111.65(10)
O5 Cl1 O4 111.14(9)
O6 Cl1 O4 111.59(8)
O5 Cl1 O3 108.05(8)
O6 Cl1 O3 107.38(8)
O4 Cl1 O3 106.77(7)
Cl1 O3 Cu1 117.36(6)
O8 Cl2 O10 110.59(13)
O8 Cl2 O9 109.59(11)
O10 Cl2 O9 109.77(10)
O8 Cl2 O7 110.09(15)
O10 Cl2 O7 108.11(11)
O9 Cl2 O7 108.66(12)

loop_
_geom_bond_atom_site_label_1
_geom_bond_atom_site_label_2
_geom_bond_distance
Cu1 N3 1.9847(13)
Cu1 N1 1.9980(13)
Cu1 O3 2.0105(11)
Cu1 N2 2.0186(13)
Cu1 S2 2.5363(5)
S2 C20 1.8077(18)
S2 C21 1.8143(18)
C1 N1 1.346(2)
C1 C2 1.379(2)
C1 H1 0.9500
C2 C3 1.398(2)
C2 C13 1.504(2)
C3 O1 1.3685(18)
C3 C4 1.398(2)
C4 C5 1.390(2)
C4 C15 1.504(2)
C5 N1 1.346(2)
C5 C6 1.504(2)
C6 N2 1.4885(19)
C6 H6A 0.9900
C6 H6B 0.9900
C7 N2 1.4940(18)
C7 C8 1.506(2)
C7 H7A 0.9900
C7 H7B 0.9900
C8 N3 1.339(2)
C8 C9 1.395(2)
C9 C10 1.396(2)
C9 C16 1.502(2)
C10 O2 1.3706(18)
C10 C11 1.402(2)
C11 C12 1.380(2)
C11 C18 1.501(2)
C12 N3 1.349(2)
C12 H12 0.9500
C13 H13A 0.9800
C13 H13B 0.9800
C13 H13C 0.9800
C14 O1 1.443(2)
C14 H14A 0.9800
C14 H14B 0.9800
C14 H14C 0.9800
C15 H15A 0.9800
C15 H15B 0.9800
C15 H15C 0.9800
C16 H16A 0.9800
C16 H16B 0.9800
C16 H16C 0.9800
C17 O2 1.431(2)
C17 H17A 0.9800
C17 H17B 0.9800
C17 H17C 0.9800
C17 H17D 0.9800
C17 H17E 0.9800
C17 H17F 0.9800
C18 H18A 0.9800
C18 H18B 0.9800
C18 H18C 0.9800
C19 N2 1.491(2)
C19 C20 1.518(2)
C19 H19A 0.9900
C19 H19B 0.9900
C20 H20A 0.9900
C20 H20B 0.9900
C21 C22 1.516(3)
C21 H21A 0.9900
C21 H21B 0.9900
C22 H22A 0.9800
C22 H22B 0.9800
C22 H22C 0.9800
Cl1 O5 1.4233(14)
Cl1 O6 1.4245(13)
Cl1 O4 1.4357(13)
Cl1 O3 1.4987(12)
Cl2 O8 1.4091(17)
Cl2 O10 1.4287(15)
Cl2 O9 1.4307(15)
Cl2 O7 1.4334(18)

loop_
_geom_torsion_atom_site_label_1
_geom_torsion_atom_site_label_2
_geom_torsion_atom_site_label_3
_geom_torsion_atom_site_label_4
_geom_torsion
N3 Cu1 S2 C20 79.12(7)
N1 Cu1 S2 C20 -86.75(7)
O3 Cu1 S2 C20 177.44(7)
N2 Cu1 S2 C20 -4.79(7)
N3 Cu1 S2 C21 -176.96(7)
N1 Cu1 S2 C21 17.17(7)
O3 Cu1 S2 C21 -78.64(7)
N2 Cu1 S2 C21 99.13(7)
N1 C1 C2 C3 0.8(2)
N1 C1 C2 C13 -178.78(15)
C1 C2 C3 O1 -177.41(14)
C13 C2 C3 O1 2.2(2)
C1 C2 C3 C4 4.0(2)
C13 C2 C3 C4 -176.44(15)
O1 C3 C4 C5 175.76(14)
C2 C3 C4 C5 -5.6(2)
O1 C3 C4 C15 -4.9(2)
C2 C3 C4 C15 173.67(15)
C3 C4 C5 N1 2.8(2)
C15 C4 C5 N1 -176.55(15)
C3 C4 C5 C6 -176.90(15)
C15 C4 C5 C6 3.8(2)
N1 C5 C6 N2 -34.40(19)
C4 C5 C6 N2 145.30(15)
N2 C7 C8 N3 -6.55(19)
N2 C7 C8 C9 175.38(13)
N3 C8 C9 C10 -1.6(2)
C7 C8 C9 C10 176.36(14)
N3 C8 C9 C16 177.33(14)
C7 C8 C9 C16 -4.7(2)
C8 C9 C10 O2 176.34(13)
C16 C9 C10 O2 -2.6(2)
C8 C9 C10 C11 0.0(2)
C16 C9 C10 C11 -178.96(15)
O2 C10 C11 C12 -175.00(14)
C9 C10 C11 C12 1.3(2)
O2 C10 C11 C18 2.2(2)
C9 C10 C11 C18 178.46(15)
C10 C11 C12 N3 -1.1(2)
C18 C11 C12 N3 -178.29(15)
N2 C19 C20 S2 -58.13(16)
C21 S2 C20 C19 -72.05(14)
Cu1 S2 C20 C19 31.81(12)
C20 S2 C21 C22 175.72(13)
Cu1 S2 C21 C22 82.31(13)
C4 C5 N1 C1 1.7(2)
C6 C5 N1 C1 -178.55(14)
C4 C5 N1 Cu1 -174.29(12)
C6 C5 N1 Cu1 5.42(17)
C2 C1 N1 C5 -3.6(2)
C2 C1 N1 Cu1 171.70(12)
N3 Cu1 N1 C5 -44.82(18)
O3 Cu1 N1 C5 -160.94(11)
N2 Cu1 N1 C5 16.83(11)
S2 Cu1 N1 C5 103.41(11)
N3 Cu1 N1 C1 139.60(14)
O3 Cu1 N1 C1 23.48(14)
N2 Cu1 N1 C1 -158.75(15)
S2 Cu1 N1 C1 -72.17(14)
C5 C6 N2 C19 -72.45(16)
C5 C6 N2 C7 163.96(13)
C5 C6 N2 Cu1 44.53(14)
C20 C19 N2 C6 163.05(13)
C20 C19 N2 C7 -74.26(16)
C20 C19 N2 Cu1 49.75(15)
C8 C7 N2 C6 -114.54(14)
C8 C7 N2 C19 123.53(14)
C8 C7 N2 Cu1 0.40(15)
N3 Cu1 N2 C6 122.38(10)
N1 Cu1 N2 C6 -33.71(9)
S2 Cu1 N2 C6 -138.51(9)
N3 Cu1 N2 C19 -120.99(10)
N1 Cu1 N2 C19 82.92(10)
S2 Cu1 N2 C19 -21.88(9)
N3 Cu1 N2 C7 3.45(10)
N1 Cu1 N2 C7 -152.64(11)
S2 Cu1 N2 C7 102.56(10)
C9 C8 N3 C12 1.9(2)
C7 C8 N3 C12 -176.14(14)
C9 C8 N3 Cu1 -172.32(11)
C7 C8 N3 Cu1 9.65(17)
C11 C12 N3 C8 -0.5(2)
C11 C12 N3 Cu1 173.03(12)
N1 Cu1 N3 C8 53.97(18)
O3 Cu1 N3 C8 169.44(11)
N2 Cu1 N3 C8 -7.34(11)
S2 Cu1 N3 C8 -94.97(11)
N1 Cu1 N3 C12 -119.80(15)
O3 Cu1 N3 C12 -4.33(13)
N2 Cu1 N3 C12 178.89(13)
S2 Cu1 N3 C12 91.26(13)
C4 C3 O1 C14 -71.34(19)
C2 C3 O1 C14 110.02(17)
C9 C10 O2 C17 104.96(19)
C11 C10 O2 C17 -78.7(2)
O5 Cl1 O3 Cu1 -113.10(9)
O6 Cl1 O3 Cu1 126.34(8)
O4 Cl1 O3 Cu1 6.54(10)
N3 Cu1 O3 Cl1 -80.99(8)
N1 Cu1 O3 Cl1 74.50(8)
S2 Cu1 O3 Cl1 179.42(7)
